data_2300562
loop_
_publ_author_name
'Krause, Lennard'
'Herbst-Irmer, Regine'
'Stalke, Dietmar'

_publ_section_title
;
 An empirical correction for the influence of low-energy contamination
;
_journal_coeditor_code KS5494
_journal_issue 6
_journal_name_full 'Journal of Applied Crystallography'
_journal_page_first 1907
_journal_page_last 1913
_journal_paper_doi 10.1107/S1600576715020440
_journal_volume 48
_journal_year 2015
_chemical_formula_moiety 'C12 H4 N4'
_chemical_formula_sum 'C12 H4 N4'
_chemical_formula_weight 204.19
_space_group_crystal_system monoclinic
_space_group_IT_number 15
_space_group_name_Hall '-C 2yc'
_space_group_name_H-M_alt 'C 1 2/c 1'
_symmetry_space_group_name_Hall '-C 2yc'
_symmetry_space_group_name_H-M 'C 1 2/c 1'
_atom_sites_solution_hydrogens geom
_audit_creation_method SHELXL-2014/7
_cell_angle_alpha 90
_cell_angle_beta 98.290(3)
_cell_angle_gamma 90
_cell_formula_units_Z 4
_cell_length_a 8.896(2)
_cell_length_b 6.9130(19)
_cell_length_c 16.439(5)
_cell_measurement_reflns_used 6323
_cell_measurement_temperature 100(2)
_cell_measurement_theta_max 30.6735
_cell_measurement_theta_min 2.504
_cell_volume 1000.4(5)
_computing_cell_refinement 'SAINT V8.30C'
_computing_data_collection 'APEX2 v2012.2'
_computing_data_reduction 'SAINT V8.30C'
_computing_molecular_graphics 'Mercury CSD 3.3 (Build RC5)'
_computing_publication_material 'Mercury CSD 3.3 (Build RC5)'
_computing_structure_refinement 'SHELXL-2014/7 (Sheldrick, 2014)'
_computing_structure_solution 'SHELXT (G.M.Sheldrick,Acta Cryst.(2015)A71,3-8)'
_diffrn_ambient_temperature 100(2)
_diffrn_measured_fraction_theta_full 0.999
_diffrn_measured_fraction_theta_max 0.999
_diffrn_measurement_device_type 'Bruker Smart APEX II Quazar'
_diffrn_measurement_method 'omega scans'
_diffrn_radiation_type MoK\a
_diffrn_radiation_wavelength 0.71073
_diffrn_reflns_av_unetI/netI 0.0085
_diffrn_reflns_laue_measured_fraction_full 0.999
_diffrn_reflns_laue_measured_fraction_max 0.999
_diffrn_reflns_limit_h_max 12
_diffrn_reflns_limit_h_min -12
_diffrn_reflns_limit_k_max 9
_diffrn_reflns_limit_k_min 0
_diffrn_reflns_limit_l_max 23
_diffrn_reflns_limit_l_min 0
_diffrn_reflns_number 1543
_diffrn_reflns_point_group_measured_fraction_full 0.999
_diffrn_reflns_point_group_measured_fraction_max 0.999
_diffrn_reflns_theta_full 25.242
_diffrn_reflns_theta_max 30.680
_diffrn_reflns_theta_min 2.504
_diffrn_source 'INCOATEC Microsource'
_exptl_absorpt_coefficient_mu 0.088
_exptl_absorpt_correction_T_max 0.7461
_exptl_absorpt_correction_T_min 0.7182
_exptl_absorpt_correction_type multi-scan
_exptl_absorpt_process_details SADABS-2015/1
_exptl_crystal_density_diffrn 1.356
_exptl_crystal_description plate
_exptl_crystal_F_000 416
_exptl_crystal_size_max 0.180
_exptl_crystal_size_mid 0.130
_exptl_crystal_size_min 0.060
_refine_diff_density_max 0.464
_refine_diff_density_min -0.173
_refine_diff_density_rms 0.047
_refine_ls_extinction_method none
_refine_ls_goodness_of_fit_ref 1.087
_refine_ls_hydrogen_treatment constr
_refine_ls_matrix_type full
_refine_ls_number_parameters 74
_refine_ls_number_reflns 1543
_refine_ls_number_restraints 0
_refine_ls_restrained_S_all 1.087
_refine_ls_R_factor_all 0.0357
_refine_ls_R_factor_gt 0.0338
_refine_ls_shift/su_max 0.000
_refine_ls_shift/su_mean 0.000
_refine_ls_structure_factor_coef Fsqd
_refine_ls_weighting_details 'w=1/[\s^2^(Fo^2^)+(0.0517P)^2^+0.5563P] where P=(Fo^2^+2Fc^2^)/3'
_refine_ls_weighting_scheme calc
_refine_ls_wR_factor_gt 0.0943
_refine_ls_wR_factor_ref 0.0963
_reflns_Friedel_coverage 0.000
_reflns_number_gt 1442
_reflns_number_total 1543
_reflns_threshold_expression 'I > 2\s(I)'
_cod_data_source_file ks5494sup1.cif
_cod_data_source_block 2_corr
_cod_original_cell_volume 1000.5(5)
_cod_database_code 2300562
_shelx_shelxl_version_number 2014/7
_shelx_space_group_comment
;
The symmetry employed for this shelxl refinement is uniquely defined
by the following loop, which should always be used as a source of
symmetry information in preference to the above space-group names.
They are only intended as comments.
;
_shelx_estimated_absorpt_t_min 0.984
_shelx_estimated_absorpt_t_max 0.995

loop_
_space_group_symop_operation_xyz
'x, y, z'
'-x, y, -z+1/2'
'x+1/2, y+1/2, z'
'-x+1/2, y+1/2, -z+1/2'
'-x, -y, -z'
'x, -y, z-1/2'
'-x+1/2, -y+1/2, -z'
'x+1/2, -y+1/2, z-1/2'

loop_
_atom_site_label
_atom_site_type_symbol
_atom_site_fract_x
_atom_site_fract_y
_atom_site_fract_z
_atom_site_U_iso_or_equiv
_atom_site_adp_type
_atom_site_occupancy
_atom_site_site_symmetry_order
_atom_site_calc_flag
_atom_site_refinement_flags_posn
_atom_site_refinement_flags_adp
N1 N 0.30688(9) 0.75618(12) 0.23989(4) 0.02159(18) Uani 1 1 d . .
C1 C 0.65124(8) 0.52594(11) 0.48397(4) 0.01337(16) Uani 1 1 d . .
H1 H 0.7532 0.5422 0.4743 0.016 Uiso 1 1 calc R U
N2 N -0.02032(8) 0.56592(12) 0.40011(5) 0.02133(18) Uani 1 1 d . .
C2 C 0.53550(8) 0.57996(11) 0.42556(4) 0.01349(16) Uani 1 1 d . .
H2 H 0.5572 0.6338 0.3754 0.016 Uiso 1 1 calc R U
C4 C 0.26081(8) 0.61022(11) 0.37927(5) 0.01357(16) Uani 1 1 d . .
C3 C 0.37907(8) 0.55637(10) 0.43887(4) 0.01240(16) Uani 1 1 d . .
C6 C 0.10475(9) 0.58526(11) 0.39042(5) 0.01540(16) Uani 1 1 d . .
C5 C 0.28657(9) 0.69138(11) 0.30188(5) 0.01578(17) Uani 1 1 d . .

loop_
_atom_site_aniso_label
_atom_site_aniso_U_11
_atom_site_aniso_U_22
_atom_site_aniso_U_33
_atom_site_aniso_U_23
_atom_site_aniso_U_13
_atom_site_aniso_U_12
N1 0.0225(4) 0.0240(4) 0.0184(3) 0.0031(3) 0.0030(3) 0.0010(3)
C1 0.0128(3) 0.0143(3) 0.0137(3) -0.0005(2) 0.0040(2) -0.0011(2)
N2 0.0165(3) 0.0264(4) 0.0211(3) 0.0000(3) 0.0029(2) -0.0001(3)
C2 0.0133(3) 0.0145(3) 0.0133(3) 0.0004(2) 0.0041(2) -0.0012(2)
C4 0.0135(3) 0.0139(3) 0.0135(3) -0.0008(2) 0.0025(2) -0.0006(2)
C3 0.0127(3) 0.0121(3) 0.0128(3) -0.0011(2) 0.0031(2) -0.0005(2)
C6 0.0156(3) 0.0162(3) 0.0141(3) -0.0003(2) 0.0010(2) 0.0003(3)
C5 0.0146(3) 0.0166(3) 0.0158(3) -0.0006(3) 0.0010(2) 0.0004(3)

loop_
_atom_type_symbol
_atom_type_description
_atom_type_scat_dispersion_real
_atom_type_scat_dispersion_imag
_atom_type_scat_source
C C 0.0033 0.0016 'International Tables Vol C Tables 4.2.6.8 and 6.1.1.4'
H H 0.0000 0.0000 'International Tables Vol C Tables 4.2.6.8 and 6.1.1.4'
N N 0.0061 0.0033 'International Tables Vol C Tables 4.2.6.8 and 6.1.1.4'

loop_
_geom_angle_atom_site_label_1
_geom_angle_atom_site_label_2
_geom_angle_atom_site_label_3
_geom_angle
_geom_angle_site_symmetry_1
_geom_angle_site_symmetry_3
C2 C1 C3 120.64(7) . 5_666
C2 C1 H1 119.7 . .
C3 C1 H1 119.7 5_666 .
C1 C2 C3 120.67(7) . .
C1 C2 H2 119.7 . .
C3 C2 H2 119.7 . .
C3 C4 C6 121.89(7) . .
C3 C4 C5 122.02(7) . .
C6 C4 C5 116.09(7) . .
C4 C3 C2 120.83(7) . .
C4 C3 C1 120.49(7) . 5_666
C2 C3 C1 118.68(6) . 5_666
N2 C6 C4 179.36(8) . .
N1 C5 C4 179.86(10) . .

loop_
_geom_bond_atom_site_label_1
_geom_bond_atom_site_label_2
_geom_bond_distance
_geom_bond_site_symmetry_2
N1 C5 1.1509(11) .
C1 C2 1.3552(11) .
C1 C3 1.4504(11) 5_666
C1 H1 0.9500 .
N2 C6 1.1543(11) .
C2 C3 1.4489(11) .
C2 H2 0.9500 .
C4 C3 1.3813(11) .
C4 C6 1.4368(11) .
C4 C5 1.4388(11) .
C3 C1 1.4505(11) 5_666

_cod_database_fobs_code 2300562
